data_4300523
loop_
_publ_author_name
' Habermehl, Nicolle C.'
' Angus, Patricia M.'
' Kilah, Nathan L.'
'Nor\'en, Lasse'
'Rae, A. David'
' Willis, Anthony C. '
'  S. Bruce Wild '

_publ_section_title
;
Asymmetric Transformation of a Double-Stranded, Dicopper(I) Helicate
Containing Achiral Bis(Bidentate) Schiff-Bases
;
_journal_name_full 'Inorganic Chemistry'
_journal_paper_doi 10.1021/ic051478c
_journal_year 2006
_chemical_formula_moiety ' C40 H52 Ag2 N8, 2(F6 P), C2 H3 N '
_chemical_formula_sum 'C42 H55 Ag2 F12 N9 P2'
_chemical_formula_weight 1191.62
_space_group_IT_number 2
_symmetry_cell_setting triclinic
_symmetry_space_group_name_Hall '-P 1'
_symmetry_space_group_name_H-M 'P -1'
_cell_angle_alpha 100.777(2)
_cell_angle_beta 92.512(2)
_cell_angle_gamma 108.916(2)
_cell_formula_units_Z 2
_cell_length_a 11.2078(3)
_cell_length_b 14.3947(5)
_cell_length_c 16.2084(6)
_cell_measurement_temperature 200
_cell_volume 2414.70(14)
_diffrn_ambient_temperature 200
_exptl_crystal_density_diffrn 1.639
_cod_depositor_comments
;
The following automatic conversions were performed:
'_symmetry_cell_setting' value 'Triclinic' changed to 'triclinic'
according to '/home/saulius/struct/CIF-dictionaries/cif_core.dic'
dictionary named 'cif_core.dic' version 2.4.1 from 2010-06-29.

Automatic conversion script
Id: cif_fix_enum 1527 2010-12-29 10:47:43Z saulius 
;
_cod_original_formula_sum ' C42 H55 Ag2 F12 N9 P2 '
_cod_database_code 4300523

loop_
_symmetry_equiv_pos_as_xyz
x,y,z
-x,-y,-z

loop_
_atom_site_label
_atom_site_type_symbol
_atom_site_fract_x
_atom_site_fract_y
_atom_site_fract_z
_atom_site_U_iso_or_equiv
_atom_site_occupancy
_atom_site_adp_type
_atom_site_refinement_flags_posn
_atom_site_refinement_flags_adp
_atom_site_refinement_flags_occupancy
_atom_site_disorder_assembly
_atom_site_disorder_group
_atom_site_attached_hydrogens
Ag2 Ag 0.53964(5) 0.22096(4) 0.62682(3) 0.0496 1.0000 Uani . . . . . .
Ag1 Ag 0.72824(5) 0.22164(4) 0.77873(3) 0.0514 1.0000 Uani . . . . . .
P1 P 0.89011(18) 0.19010(15) 0.33132(12) 0.0594 1.0000 Uani . . . . . .
P2 P 0.6501(2) 0.80963(16) 0.93017(14) 0.0681 1.0000 Uani . . . . . .
F1 F 0.8775(9) 0.2461(9) 0.2609(7) 0.1931 1.0000 Uani . . . . . .
F2 F 0.9916(8) 0.1636(8) 0.2838(5) 0.1693 1.0000 Uani . . . . . .
F3 F 0.9872(11) 0.2881(8) 0.3796(8) 0.2333 1.0000 Uani . . . . . .
F4 F 0.7928(8) 0.2274(6) 0.3799(5) 0.1448 1.0000 Uani . . . . . .
F5 F 0.7794(8) 0.1025(8) 0.2833(7) 0.2164 1.0000 Uani . . . . . .
F6 F 0.9053(9) 0.1371(8) 0.4003(5) 0.1662 1.0000 Uani . . . . . .
F7 F 0.7036(14) 0.7297(8) 0.9409(7) 0.2327 1.0000 Uani . . . . . .
F8 F 0.5312(10) 0.7475(7) 0.9618(7) 0.1962 1.0000 Uani . . . . . .
F9 F 0.7035(6) 0.8696(4) 1.0207(3) 0.1020 1.0000 Uani . . . . . .
F10 F 0.7691(6) 0.8676(9) 0.8939(5) 0.1828 1.0000 Uani . . . . . .
F11 F 0.5968(9) 0.7533(6) 0.8355(5) 0.1564 1.0000 Uani . . . . . .
F12 F 0.5815(7) 0.8835(5) 0.9133(4) 0.1244 1.0000 Uani . . . . . .
N1 N 0.8185(4) 0.4046(3) 0.8240(3) 0.0420 1.0000 Uani . . . . . .
N2 N 0.8437(4) 0.2804(4) 0.6773(3) 0.0439 1.0000 Uani . . . . . .
N3 N 0.6412(5) 0.1356(3) 0.5448(3) 0.0441 1.0000 Uani . . . . . .
N4 N 0.4046(5) 0.1404(4) 0.4879(3) 0.0484 1.0000 Uani . . . . . .
N5 N 0.7941(6) 0.1413(4) 0.8859(4) 0.0575 1.0000 Uani . . . . . .
N6 N 0.5536(5) 0.1377(4) 0.8313(3) 0.0493 1.0000 Uani . . . . . .
N7 N 0.4702(4) 0.2782(4) 0.7486(3) 0.0463 1.0000 Uani . . . . . .
N8 N 0.6028(4) 0.4017(4) 0.6461(3) 0.0436 1.0000 Uani . . . . . .
N9 N 0.2308(13) 0.4607(11) 0.7419(7) 0.1327 1.0000 Uani . U . . . .
C1 C 0.8021(5) 0.4666(5) 0.8921(4) 0.0466 1.0000 Uani . . . . . .
C2 C 0.8532(7) 0.5715(5) 0.9009(4) 0.0554 1.0000 Uani . . . . . .
C3 C 0.9214(7) 0.6110(5) 0.8402(5) 0.0595 1.0000 Uani . . . . . .
C4 C 0.9394(6) 0.5478(5) 0.7705(4) 0.0530 1.0000 Uani . . . . . .
C5 C 0.8854(5) 0.4441(5) 0.7643(4) 0.0442 1.0000 Uani . . . . . .
C6 C 0.8979(6) 0.3747(5) 0.6904(4) 0.0481 1.0000 Uani . . . . . .
C7 C 0.8666(6) 0.2171(5) 0.6012(4) 0.0512 1.0000 Uani . . . . . .
C8 C 0.7577(6) 0.1195(5) 0.5726(4) 0.0516 1.0000 Uani . . . . . .
C9 C 0.5965(6) 0.1023(5) 0.4671(4) 0.0491 1.0000 Uani . . . . . .
C10 C 0.4797(6) 0.1135(4) 0.4328(4) 0.0490 1.0000 Uani . . . . . .
C11 C 0.4507(7) 0.0948(5) 0.3457(5) 0.0614 1.0000 Uani . . . . . .
C12 C 0.3391(8) 0.1048(6) 0.3146(5) 0.0698 1.0000 Uani . . . . . .
C13 C 0.2607(8) 0.1301(6) 0.3700(5) 0.0699 1.0000 Uani . . . . . .
C14 C 0.2937(6) 0.1478(5) 0.4577(5) 0.0566 1.0000 Uani . . . . . .
C15 C 0.9088(8) 0.1454(6) 0.9167(6) 0.0715 1.0000 Uani D . . . . .
C16 C 0.9356(9) 0.1343(6) 0.9986(6) 0.0805 1.0000 Uani . . . . . .
C17 C 0.8399(9) 0.1177(6) 1.0490(6) 0.0795 1.0000 Uani . . . . . .
C18 C 0.7206(8) 0.1107(5) 1.0189(5) 0.0653 1.0000 Uani . . . . . .
C19 C 0.6999(7) 0.1220(5) 0.9363(4) 0.0550 1.0000 Uani . . . . . .
C20 C 0.5728(7) 0.1097(5) 0.8998(5) 0.0554 1.0000 Uani . . . . . .
C21 C 0.4232(6) 0.1189(5) 0.7987(4) 0.0549 1.0000 Uani . . . . . .
C22 C 0.3949(6) 0.2149(5) 0.8028(4) 0.0544 1.0000 Uani . . . . . .
C23 C 0.4969(6) 0.3730(5) 0.7699(4) 0.0478 1.0000 Uani . . . . . .
C24 C 0.5688(5) 0.4421(5) 0.7201(4) 0.0454 1.0000 Uani . . . . . .
C25 C 0.6031(7) 0.5447(5) 0.7493(4) 0.0547 1.0000 Uani . . . . . .
C26 C 0.6733(7) 0.6076(5) 0.7018(5) 0.0632 1.0000 Uani . . . . . .
C27 C 0.7096(6) 0.5667(5) 0.6275(4) 0.0545 1.0000 Uani . . . . . .
C28 C 0.6703(5) 0.4628(4) 0.5994(4) 0.0445 1.0000 Uani . . . . . .
C29 C 0.7316(6) 0.4171(5) 0.9573(4) 0.0517 1.0000 Uani . . . . . .
C30 C 0.8239(8) 0.3955(6) 1.0170(5) 0.0648 1.0000 Uani . . . . . .
C31 C 0.6583(7) 0.4764(6) 1.0074(5) 0.0680 1.0000 Uani . . . . . .
C32 C 0.2063(8) 0.1736(7) 0.5196(6) 0.0798 1.0000 Uani . . . . . .
C33 C 0.2577(9) 0.2827(6) 0.5625(5) 0.0788 1.0000 Uani . . . . . .
C34 C 0.1727(13) 0.1073(8) 0.5772(9) 0.1248 1.0000 Uani . . . . . .
C39 C 0.6982(6) 0.4117(5) 0.5158(4) 0.0533 1.0000 Uani . . . . . .
C40 C 0.5889(7) 0.3916(6) 0.4485(4) 0.0658 1.0000 Uani . . . . . .
C41 C 0.2687(13) 0.5445(14) 0.7561(8) 0.1109 1.0000 Uani . U . . . .
C42 C 0.3125(13) 0.6522(12) 0.7769(7) 0.1210 1.0000 Uani . U . . . .
C43 C 0.8236(7) 0.4704(6) 0.4881(5) 0.0673 1.0000 Uani . . . . . .
C350 C 0.9868(14) 0.1532(10) 0.8367(10) 0.061(3) 0.441(11) Uiso D . P . . .
C351 C 1.0262(11) 0.1652(8) 0.8705(8) 0.061(3) 0.559(11) Uiso D . P . . .
C360 C 1.086(2) 0.2584(14) 0.8540(16) 0.079(3) 0.441(11) Uiso D . P . . .
C361 C 1.0580(18) 0.2684(12) 0.8468(13) 0.079(3) 0.559(11) Uiso D . P . . .
C370 C 1.0451(18) 0.0697(13) 0.8224(13) 0.078(3) 0.441(11) Uiso D . P . . .
C371 C 0.9855(15) 0.0850(11) 0.7869(9) 0.078(3) 0.559(11) Uiso D . P . . .
H21 H 0.8395(7) 0.6170(5) 0.9514(4) 0.0657 1.0000 Uiso R . . . . .
H31 H 0.9582(7) 0.6855(5) 0.8464(5) 0.0683 1.0000 Uiso R . . . . .
H41 H 0.9895(6) 0.5752(5) 0.7256(4) 0.0630 1.0000 Uiso R . . . . .
H61 H 0.9522(6) 0.4029(5) 0.6475(4) 0.0588 1.0000 Uiso R . . . . .
H71 H 0.9454(6) 0.2019(5) 0.6142(4) 0.0613 1.0000 Uiso R . . . . .
H72 H 0.8783(6) 0.2549(5) 0.5545(4) 0.0613 1.0000 Uiso R . . . . .
H81 H 0.7416(6) 0.0843(5) 0.6208(4) 0.0637 1.0000 Uiso R . . . . .
H82 H 0.7811(6) 0.0766(5) 0.5246(4) 0.0637 1.0000 Uiso R . . . . .
H91 H 0.6426(6) 0.0672(5) 0.4281(4) 0.0590 1.0000 Uiso R . . . . .
H111 H 0.5087(7) 0.0747(5) 0.3065(5) 0.0714 1.0000 Uiso R . . . . .
H121 H 0.3163(8) 0.0936(6) 0.2523(5) 0.0822 1.0000 Uiso R . . . . .
H131 H 0.1793(8) 0.1361(6) 0.3481(5) 0.0834 1.0000 Uiso R . . . . .
H161 H 1.0227(9) 0.1384(6) 1.0197(6) 0.0936 1.0000 Uiso R . . . . .
H171 H 0.8569(9) 0.1106(6) 1.1082(6) 0.0929 1.0000 Uiso R . . . . .
H181 H 0.6496(8) 0.0978(5) 1.0552(5) 0.0783 1.0000 Uiso R . . . . .
H201 H 0.4983(7) 0.0783(5) 0.9292(5) 0.0661 1.0000 Uiso R . . . . .
H211 H 0.3650(6) 0.0770(5) 0.8331(4) 0.0632 1.0000 Uiso R . . . . .
H212 H 0.4081(6) 0.0816(5) 0.7385(4) 0.0632 1.0000 Uiso R . . . . .
H221 H 0.4144(6) 0.2538(5) 0.8626(4) 0.0649 1.0000 Uiso R . . . . .
H222 H 0.3027(6) 0.1977(5) 0.7839(4) 0.0649 1.0000 Uiso R . . . . .
H231 H 0.4674(6) 0.4014(5) 0.8230(4) 0.0609 1.0000 Uiso R . . . . .
H251 H 0.5771(7) 0.5727(5) 0.8040(4) 0.0662 1.0000 Uiso R . . . . .
H261 H 0.6978(7) 0.6821(5) 0.7210(5) 0.0745 1.0000 Uiso R . . . . .
H271 H 0.7644(6) 0.6117(5) 0.5937(4) 0.0663 1.0000 Uiso R . . . . .
H291 H 0.6660(6) 0.3531(5) 0.9260(4) 0.0607 1.0000 Uiso R . . . . .
H301 H 0.7769(8) 0.3623(6) 1.0606(5) 0.0831 1.0000 Uiso R . . . . .
H302 H 0.8910(8) 0.4601(6) 1.0455(5) 0.0831 1.0000 Uiso R . . . . .
H303 H 0.8643(8) 0.3501(6) 0.9840(5) 0.0831 1.0000 Uiso R . . . . .
H311 H 0.6138(7) 0.4387(6) 1.0494(5) 0.0844 1.0000 Uiso R . . . . .
H312 H 0.7186(7) 0.5434(6) 1.0377(5) 0.0844 1.0000 Uiso R . . . . .
H313 H 0.5944(7) 0.4862(6) 0.9679(5) 0.0844 1.0000 Uiso R . . . . .
H321 H 0.1237(8) 0.1619(7) 0.4862(6) 0.0945 1.0000 Uiso R . . . . .
H331 H 0.1986(9) 0.2982(6) 0.6031(5) 0.0955 1.0000 Uiso R . . . . .
H332 H 0.3430(9) 0.2979(6) 0.5938(5) 0.0955 1.0000 Uiso R . . . . .
H333 H 0.2659(9) 0.3249(6) 0.5191(5) 0.0955 1.0000 Uiso R . . . . .
H341 H 0.1150(13) 0.1283(8) 0.6161(9) 0.1644 1.0000 Uiso R . . . . .
H342 H 0.2514(13) 0.1106(8) 0.6110(9) 0.1644 1.0000 Uiso R . . . . .
H343 H 0.1286(13) 0.0369(8) 0.5449(9) 0.1644 1.0000 Uiso R . . . . .
H391 H 0.7071(6) 0.3469(5) 0.5237(4) 0.0670 1.0000 Uiso R . . . . .
H401 H 0.6071(7) 0.3577(6) 0.3932(4) 0.0743 1.0000 Uiso R . . . . .
H402 H 0.5787(7) 0.4567(6) 0.4429(4) 0.0743 1.0000 Uiso R . . . . .
H403 H 0.5089(7) 0.3472(6) 0.4652(4) 0.0743 1.0000 Uiso R . . . . .
H421 H 0.4071(13) 0.6832(12) 0.7855(7) 0.1521 1.0000 Uiso R . . . . .
H422 H 0.2772(13) 0.6824(12) 0.7353(7) 0.1521 1.0000 Uiso R . . . . .
H423 H 0.2791(13) 0.6678(12) 0.8321(7) 0.1521 1.0000 Uiso R . . . . .
H431 H 0.8364(7) 0.4327(6) 0.4327(5) 0.0819 1.0000 Uiso R . . . . .
H432 H 0.8948(7) 0.4793(6) 0.5316(5) 0.0819 1.0000 Uiso R . . . . .
H433 H 0.8219(7) 0.5378(6) 0.4818(5) 0.0819 1.0000 Uiso R . . . . .
H3501 H 0.9313(14) 0.1436(10) 0.7836(10) 0.0734 0.4413 Uiso R . . . . .
H3511 H 1.1008(11) 0.1632(8) 0.9055(8) 0.0734 0.5587 Uiso R . . . . .
H3601 H 1.137(2) 0.2660(14) 0.8049(16) 0.0937 0.4413 Uiso R . . . . .
H3602 H 1.144(2) 0.2683(14) 0.9062(16) 0.0937 0.4413 Uiso R . . . . .
H3603 H 1.043(2) 0.3097(14) 0.8622(16) 0.0937 0.4413 Uiso R . . . . .
H3611 H 1.1355(18) 0.2814(12) 0.8163(13) 0.0937 0.5587 Uiso R . . . . .
H3612 H 1.0743(18) 0.3219(12) 0.8993(13) 0.0937 0.5587 Uiso R . . . . .
H3613 H 0.9850(18) 0.2689(12) 0.8094(13) 0.0937 0.5587 Uiso R . . . . .
H3701 H 1.0939(18) 0.0746(13) 0.7723(13) 0.0939 0.4413 Uiso R . . . . .
H3702 H 1.1034(18) 0.0772(13) 0.8736(13) 0.0939 0.4413 Uiso R . . . . .
H3703 H 0.9759(18) 0.0029(13) 0.8120(13) 0.0939 0.4413 Uiso R . . . . .
H3711 H 1.0587(15) 0.0932(11) 0.7525(9) 0.0939 0.5587 Uiso R . . . . .
H3712 H 0.9582(15) 0.0164(11) 0.7999(9) 0.0939 0.5587 Uiso R . . . . .
H3713 H 0.9132(15) 0.0935(11) 0.7544(9) 0.0939 0.5587 Uiso R . . . . .

loop_
_atom_site_aniso_label
_atom_site_aniso_U_11
_atom_site_aniso_U_22
_atom_site_aniso_U_33
_atom_site_aniso_U_23
_atom_site_aniso_U_13
_atom_site_aniso_U_12
Ag2 0.0521(3) 0.0490(3) 0.0491(3) 0.0058(2) 0.0102(2) 0.0211(2)
Ag1 0.0489(3) 0.0505(3) 0.0538(3) 0.0162(2) 0.0129(2) 0.0117(2)
P1 0.0587(10) 0.0612(11) 0.0617(11) 0.0181(9) 0.0132(8) 0.0214(9)
P2 0.0693(12) 0.0652(12) 0.0679(12) 0.0053(9) 0.0096(10) 0.0252(10)
F1 0.167(8) 0.267(11) 0.219(9) 0.177(9) 0.069(7) 0.097(8)
F2 0.151(7) 0.264(10) 0.157(7) 0.065(7) 0.078(6) 0.138(7)
F3 0.195(10) 0.150(8) 0.234(11) -0.042(8) 0.053(9) -0.060(7)
F4 0.172(7) 0.123(5) 0.166(6) 0.038(5) 0.088(6) 0.073(5)
F5 0.137(7) 0.180(8) 0.203(9) -0.062(7) 0.012(6) -0.060(6)
F6 0.190(8) 0.237(9) 0.164(7) 0.136(7) 0.065(6) 0.138(7)
F7 0.360(16) 0.188(9) 0.214(10) -0.008(8) -0.027(10) 0.214(11)
F8 0.172(8) 0.171(8) 0.200(9) 0.089(7) 0.043(7) -0.034(6)
F9 0.110(4) 0.112(4) 0.066(3) 0.004(3) -0.009(3) 0.025(3)
F10 0.083(4) 0.319(13) 0.134(6) 0.087(7) 0.041(4) 0.026(6)
F11 0.193(8) 0.147(6) 0.113(5) -0.032(5) -0.007(5) 0.072(6)
F12 0.139(5) 0.125(5) 0.126(5) 0.026(4) -0.010(4) 0.070(4)
N1 0.037(2) 0.040(3) 0.047(3) 0.007(2) 0.000(2) 0.012(2)
N2 0.033(2) 0.048(3) 0.047(3) 0.007(2) 0.005(2) 0.010(2)
N3 0.045(3) 0.037(3) 0.048(3) 0.006(2) 0.005(2) 0.013(2)
N4 0.049(3) 0.041(3) 0.050(3) 0.006(2) 0.003(2) 0.012(2)
N5 0.065(4) 0.040(3) 0.073(4) 0.016(3) 0.020(3) 0.020(3)
N6 0.050(3) 0.043(3) 0.054(3) 0.015(2) 0.009(2) 0.011(2)
N7 0.038(3) 0.057(3) 0.047(3) 0.009(2) 0.007(2) 0.021(2)
N8 0.039(3) 0.044(3) 0.048(3) 0.011(2) 0.002(2) 0.017(2)
N9 0.144(9) 0.162(10) 0.106(7) 0.029(8) 0.042(7) 0.067(9)
C1 0.040(3) 0.048(3) 0.049(3) 0.008(3) -0.005(3) 0.015(3)
C2 0.063(4) 0.047(4) 0.054(4) 0.005(3) -0.001(3) 0.020(3)
C3 0.068(4) 0.040(3) 0.063(4) 0.011(3) -0.005(3) 0.010(3)
C4 0.050(4) 0.054(4) 0.054(4) 0.016(3) 0.000(3) 0.013(3)
C5 0.035(3) 0.051(3) 0.045(3) 0.011(3) -0.001(2) 0.013(3)
C6 0.039(3) 0.052(4) 0.055(4) 0.017(3) 0.005(3) 0.015(3)
C7 0.046(3) 0.058(4) 0.049(4) 0.005(3) 0.009(3) 0.020(3)
C8 0.047(3) 0.049(4) 0.062(4) 0.006(3) 0.012(3) 0.024(3)
C9 0.051(3) 0.042(3) 0.055(4) 0.009(3) 0.013(3) 0.016(3)
C10 0.051(3) 0.041(3) 0.051(4) 0.007(3) 0.005(3) 0.011(3)
C11 0.065(4) 0.059(4) 0.054(4) 0.010(3) 0.008(3) 0.014(3)
C12 0.073(5) 0.071(5) 0.060(5) 0.021(4) -0.004(4) 0.016(4)
C13 0.064(4) 0.060(4) 0.084(6) 0.018(4) -0.011(4) 0.020(4)
C14 0.050(4) 0.046(4) 0.072(5) 0.006(3) 0.004(3) 0.019(3)
C15 0.071(5) 0.052(4) 0.099(6) 0.019(4) 0.023(4) 0.028(4)
C16 0.078(6) 0.057(5) 0.100(7) 0.010(4) -0.003(5) 0.020(4)
C17 0.091(6) 0.057(5) 0.083(6) 0.019(4) -0.011(5) 0.017(4)
C18 0.076(5) 0.050(4) 0.069(5) 0.020(3) 0.011(4) 0.016(3)
C19 0.067(4) 0.038(3) 0.062(4) 0.016(3) 0.014(3) 0.016(3)
C20 0.059(4) 0.040(3) 0.066(4) 0.015(3) 0.021(3) 0.011(3)
C21 0.048(3) 0.055(4) 0.055(4) 0.016(3) 0.010(3) 0.005(3)
C22 0.045(3) 0.064(4) 0.053(4) 0.015(3) 0.015(3) 0.014(3)
C23 0.047(3) 0.055(4) 0.049(3) 0.011(3) 0.010(3) 0.027(3)
C24 0.042(3) 0.053(4) 0.045(3) 0.008(3) 0.002(3) 0.023(3)
C25 0.063(4) 0.054(4) 0.049(4) 0.002(3) 0.000(3) 0.027(3)
C26 0.078(5) 0.046(4) 0.062(4) 0.006(3) -0.005(4) 0.022(3)
C27 0.058(4) 0.048(4) 0.059(4) 0.018(3) 0.005(3) 0.018(3)
C28 0.042(3) 0.047(3) 0.049(3) 0.014(3) 0.001(3) 0.019(3)
C29 0.051(3) 0.050(4) 0.050(4) 0.006(3) 0.006(3) 0.014(3)
C30 0.080(5) 0.069(5) 0.059(4) 0.022(4) 0.013(4) 0.038(4)
C31 0.059(4) 0.071(5) 0.081(5) 0.015(4) 0.018(4) 0.031(4)
C32 0.066(5) 0.077(5) 0.093(6) 0.000(5) 0.010(4) 0.031(4)
C33 0.098(6) 0.067(5) 0.074(5) 0.002(4) 0.002(5) 0.039(5)
C34 0.158(11) 0.079(6) 0.172(11) 0.054(7) 0.102(10) 0.062(7)
C39 0.060(4) 0.052(4) 0.055(4) 0.014(3) 0.013(3) 0.027(3)
C40 0.063(4) 0.071(5) 0.052(4) 0.004(3) 0.005(3) 0.011(4)
C41 0.104(8) 0.172(10) 0.078(6) 0.037(9) 0.029(6) 0.068(9)
C42 0.124(9) 0.176(11) 0.081(7) 0.044(8) 0.025(6) 0.063(9)
C43 0.054(4) 0.069(5) 0.082(5) 0.024(4) 0.021(4) 0.018(3)

loop_
_geom_bond_atom_site_label_1
_geom_bond_site_symmetry_1
_geom_bond_atom_site_label_2
_geom_bond_site_symmetry_2
_geom_bond_distance
_geom_bond_publ_flag
Ag2 . Ag1 . 3.1706(7) yes
Ag2 . N3 . 2.237(5) yes
Ag2 . N4 . 2.508(5) yes
Ag2 . N7 . 2.263(5) yes
Ag2 . N8 . 2.419(5) yes
Ag1 . N1 . 2.446(5) yes
Ag1 . N2 . 2.256(5) yes
Ag1 . N5 . 2.468(6) yes
Ag1 . N6 . 2.240(5) yes
P1 . F1 . 1.541(8) yes
P1 . F2 . 1.510(6) yes
P1 . F3 . 1.518(8) yes
P1 . F4 . 1.547(7) yes
P1 . F5 . 1.507(7) yes
P1 . F6 . 1.499(6) yes
P2 . F7 . 1.492(8) yes
P2 . F8 . 1.515(8) yes
P2 . F9 . 1.540(5) yes
P2 . F10 . 1.533(7) yes
P2 . F11 . 1.584(7) yes
P2 . F12 . 1.554(6) yes
N1 . C1 . 1.343(8) yes
N1 . C5 . 1.347(8) yes
N2 . C6 . 1.265(8) yes
N2 . C7 . 1.476(7) yes
N3 . C8 . 1.464(8) yes
N3 . C9 . 1.277(8) yes
N4 . C10 . 1.343(8) yes
N4 . C14 . 1.361(8) yes
N5 . C15 . 1.338(10) yes
N5 . C19 . 1.352(9) yes
N6 . C20 . 1.281(9) yes
N6 . C21 . 1.452(8) yes
N7 . C22 . 1.476(8) yes
N7 . C23 . 1.273(8) yes
N8 . C24 . 1.357(7) yes
N8 . C28 . 1.337(7) yes
N9 . C41 . 1.115(17) yes
C1 . C2 . 1.406(9) yes
C1 . C29 . 1.496(9) yes
C2 . C3 . 1.367(10) yes
C2 . H21 . 1.000 no
C3 . C4 . 1.378(10) yes
C3 . H31 . 1.000 no
C4 . C5 . 1.399(9) yes
C4 . H41 . 1.000 no
C5 . C6 . 1.453(9) yes
C6 . H61 . 1.000 no
C7 . C8 . 1.509(9) yes
C7 . H71 . 1.000 no
C7 . H72 . 1.000 no
C8 . H81 . 1.000 no
C8 . H82 . 1.000 no
C9 . C10 . 1.468(9) yes
C9 . H91 . 1.000 no
C10 . C11 . 1.390(10) yes
C11 . C12 . 1.389(11) yes
C11 . H111 . 1.000 no
C12 . C13 . 1.366(11) yes
C12 . H121 . 1.000 no
C13 . C14 . 1.407(11) yes
C13 . H131 . 1.000 no
C14 . C32 . 1.511(10) yes
C15 . C16 . 1.398(12) yes
C15 . C350 . 1.595(13) yes
C15 . C351 . 1.515(12) yes
C16 . C17 . 1.363(12) yes
C16 . H161 . 1.000 no
C17 . C18 . 1.369(12) yes
C17 . H171 . 1.000 no
C18 . C19 . 1.397(10) yes
C18 . H181 . 1.000 no
C19 . C20 . 1.461(10) yes
C20 . H201 . 1.000 no
C21 . C22 . 1.506(10) yes
C21 . H211 . 1.000 no
C21 . H212 . 1.000 no
C22 . H221 . 1.000 no
C22 . H222 . 1.000 no
C23 . C24 . 1.458(9) yes
C23 . H231 . 1.000 no
C24 . C25 . 1.382(9) yes
C25 . C26 . 1.371(10) yes
C25 . H251 . 1.000 no
C26 . C27 . 1.377(10) yes
C26 . H261 . 1.000 no
C27 . C28 . 1.392(9) yes
C27 . H271 . 1.000 no
C28 . C39 . 1.513(9) yes
C29 . C30 . 1.529(10) yes
C29 . C31 . 1.522(9) yes
C29 . H291 . 1.000 no
C30 . H301 . 1.000 no
C30 . H302 . 1.000 no
C30 . H303 . 1.000 no
C31 . H311 . 1.000 no
C31 . H312 . 1.000 no
C31 . H313 . 1.000 no
C32 . C33 . 1.501(11) yes
C32 . C34 . 1.433(13) yes
C32 . H321 . 1.000 no
C33 . H331 . 1.000 no
C33 . H332 . 1.000 no
C33 . H333 . 1.000 no
C34 . H341 . 1.000 no
C34 . H342 . 1.000 no
C34 . H343 . 1.000 no
C39 . C40 . 1.520(10) yes
C39 . C43 . 1.523(9) yes
C39 . H391 . 1.000 no
C40 . H401 . 1.000 no
C40 . H402 . 1.000 no
C40 . H403 . 1.000 no
C41 . C42 . 1.433(19) yes
C42 . H421 . 1.000 no
C42 . H422 . 1.000 no
C42 . H423 . 1.000 no
C43 . H431 . 1.000 no
C43 . H432 . 1.000 no
C43 . H433 . 1.000 no
C350 . C360 . 1.527(16) yes
C350 . C370 . 1.530(15) yes
C350 . H3501 . 1.000 no
C351 . C361 . 1.537(15) yes
C351 . C371 . 1.549(14) yes
C351 . H3511 . 1.000 no
C360 . H3601 . 1.000 no
C360 . H3602 . 1.000 no
C360 . H3603 . 1.000 no
C361 . H3611 . 1.000 no
C361 . H3612 . 1.000 no
C361 . H3613 . 1.000 no
C370 . H3701 . 1.000 no
C370 . H3702 . 1.000 no
C370 . H3703 . 1.000 no
C371 . H3711 . 1.000 no
C371 . H3712 . 1.000 no
C371 . H3713 . 1.000 no
